data_4113551
loop_
_publ_author_name
'Bruno Jousselme'
'Philippe Blanchard'
'Nuria Gallego-Planas'
'Jacques Delaunay'
'Magali Allain'
'Pascal Richomme'
'Eric Levillain'
'Jean Roncali'

_publ_contact_author_address
;
Laboratoire IMMO
2, Bd Lavoisier
49045 ANGERS France
;
_publ_contact_author_email Jean.Roncali@univ-angers.fr
_publ_contact_author_fax '(33)2 41 73 54 05'
_publ_contact_author_name
;
Jean RONCALI
;
_publ_contact_author_phone '(33)2 41 73 54 43'
_publ_section_title
;
 Photomechanical Actuation and Manipulation of the Electronic Properties
 of Linear \p-Conjugated Systems
;
_journal_name_full 'Journal of the American Chemical Society'
_journal_page_first 2888
_journal_page_last 2889
_journal_paper_doi 10.1021/ja029754z
_journal_volume 125
_journal_year 2003
_chemical_formula_moiety 'C30 H20 N2 S6'
_chemical_formula_sum 'C30 H20 N2 S6'
_chemical_formula_weight 600.89
_chemical_name_systematic ' ?'
_space_group_IT_number 61
_symmetry_cell_setting orthorhombic
_symmetry_space_group_name_Hall '-P 2ac 2ab'
_symmetry_space_group_name_H-M 'P b c a'
_audit_creation_date 23-04-02
_cell_angle_alpha 90
_cell_angle_beta 90
_cell_angle_gamma 90
_cell_formula_units_Z 8
_cell_length_a 8.483(1)
_cell_length_b 12.444(2)
_cell_length_c 51.98(1)
_cell_measurement_reflns_used 25
_cell_measurement_temperature 294
_cell_measurement_theta_max 13
_cell_measurement_theta_min 11
_cell_volume 5487.1(15)
_computing_cell_refinement CAD4_(Enraf-Nonius,_1994)
_computing_data_collection CAD4_(Enraf-Nonius,_1994)
_computing_data_reduction process_OpenMoleN_(_1997)
_computing_molecular_graphics 'DIAMOND 2.1e (Crystal Impact gbr 2001)'
_computing_publication_material CIFGEN_IN_OpenMoleN_(_1997)
_computing_structure_refinement LSFM_OpenMoleN_(_1997)
_computing_structure_solution direct_methods_(SIR,_Burla_et_al.,_1989)
_diffrn_ambient_temperature 294
_diffrn_measurement_device_type Enraf_Nonius_MACH3
_diffrn_measurement_method w
_diffrn_radiation_monochromator graphite
_diffrn_radiation_type Mo-K\a
_diffrn_radiation_wavelength 0.71073
_diffrn_reflns_av_R_equivalents 1.300
_diffrn_reflns_av_sigmaI/netI 0.333
_diffrn_reflns_limit_h_max 11
_diffrn_reflns_limit_h_min 0
_diffrn_reflns_limit_k_max 17
_diffrn_reflns_limit_k_min 0
_diffrn_reflns_limit_l_max 73
_diffrn_reflns_limit_l_min 0
_diffrn_reflns_number 0
_diffrn_reflns_theta_max 29.96
_diffrn_reflns_theta_min 2.5
_diffrn_source xray_tube
_diffrn_standards_decay_% 0
_diffrn_standards_interval_time 120
_diffrn_standards_number 2
_exptl_absorpt_coefficient_mu 0.524
_exptl_absorpt_correction_T_max 1.0000
_exptl_absorpt_correction_T_min 0.5891
_exptl_absorpt_correction_type refdelf_(Walker_&_Stuart,_1983)
_exptl_crystal_colour orange
_exptl_crystal_density_diffrn 1.46
_exptl_crystal_density_method none
_exptl_crystal_description plate
_exptl_crystal_F_000 2480
_exptl_crystal_size_max 0.40
_exptl_crystal_size_mid 0.34
_exptl_crystal_size_min 0.14
_refine_diff_density_max 0.255
_refine_diff_density_min -0.176
_refine_ls_extinction_method none
_refine_ls_goodness_of_fit_all 3.076
_refine_ls_goodness_of_fit_ref 1.213
_refine_ls_hydrogen_treatment noref
_refine_ls_matrix_type full
_refine_ls_number_constraints 0
_refine_ls_number_parameters 343
_refine_ls_number_reflns 3299
_refine_ls_number_restraints 0
_refine_ls_R_factor_all 0.173
_refine_ls_R_factor_gt 0.045
_refine_ls_shift/esd_mean 0.172
_refine_ls_shift/su_max 0.885
_refine_ls_structure_factor_coef F
_refine_ls_weighting_details 'w = 4Fo^2^/(\s^2^(Fo^2^) + 0.0064 Fo^4^)'
_refine_ls_weighting_scheme calc
_refine_ls_wR_factor_all 0.180
_refine_ls_wR_factor_ref 0.065
_reflns_number_gt 3299
_reflns_number_total 8885
_reflns_threshold_expression >3.0\s(I)
_cod_data_source_file ja029754zsi20030131_010927.cif
_cod_data_source_block st1A
_cod_depositor_comments
;
The following automatic conversions were performed:

'_refine_ls_weighting_scheme' value '4Fo^2^/(\s^2^(Fo^2^) + 0.0064
Fo^4^)' was changed to 'calc'. New tag '_refine_ls_weighting_details'
was created. The value of the new tag was set to 'w =
4Fo^2^/(\s^2^(Fo^2^) + 0.0064 Fo^4^)'.

Automatic conversion script
Id: cif_fix_values 3143 2015-03-26 13:38:13Z robertas 
;
_cod_original_cell_volume 5487(2)
_cod_database_code 4113551

loop_
_symmetry_equiv_pos_as_xyz
x,y,z
1/2-x,-y,1/2+z
-x,1/2+y,1/2-z
1/2+x,1/2-y,-z
-x,-y,-z
1/2+x,+y,1/2-z
+x,1/2-y,1/2+z
1/2-x,1/2+y,+z

loop_
_atom_site_label
_atom_site_fract_x
_atom_site_fract_y
_atom_site_fract_z
_atom_site_U_iso_or_equiv
_atom_site_adp_type
_atom_site_calc_flag
_atom_site_calc_attached_atom
_atom_site_type_symbol
S1 0.5182(1) 0.14174(9) 0.23268(2) 0.0547(5) Uani ? ? S
S2 0.4542(1) 0.10224(8) 0.17313(2) 0.0480(5) Uani ? ? S
S3 0.2378(1) 0.05774(9) 0.09759(2) 0.0533(5) Uani ? ? S
S4 0.1105(1) -0.0356(1) 0.04365(2) 0.0719(7) Uani ? ? S
S5 0.3796(1) 0.46383(8) 0.21408(2) 0.0544(5) Uani ? ? S
S6 0.5276(1) -0.22922(9) 0.04642(2) 0.0629(6) Uani ? ? S
N1 0.7173(4) 0.2236(3) 0.12085(6) 0.054(2) Uani ? ? n
N2 0.6348(4) 0.2289(3) 0.10091(6) 0.053(2) Uani ? ? n
C1 0.5662(5) 0.2307(3) 0.25635(7) 0.059(2) Uani ? ? C
C2 0.5215(5) 0.3325(3) 0.25060(8) 0.055(2) Uani ? ? C
C3 0.4459(4) 0.3403(3) 0.22614(7) 0.044(2) Uani ? ? C
C4 0.4362(4) 0.2420(3) 0.21383(6) 0.040(2) Uani ? ? C
C5 0.3739(4) 0.2126(3) 0.18882(6) 0.041(2) Uani ? ? C
C6 0.2581(5) 0.2565(3) 0.17413(7) 0.051(2) Uani ? ? C
C7 0.2332(5) 0.2021(3) 0.15072(7) 0.055(2) Uani ? ? C
C8 0.3294(4) 0.1168(3) 0.14701(6) 0.040(2) Uani ? ? C
C9 0.3409(4) 0.0398(3) 0.12602(6) 0.043(2) Uani ? ? C
C10 0.4278(5) -0.0515(3) 0.12454(7) 0.055(2) Uani ? ? C
C11 0.4137(5) -0.1081(3) 0.10134(7) 0.053(2) Uani ? ? C
C12 0.3146(4) -0.0594(3) 0.08446(7) 0.045(2) Uani ? ? C
C13 0.2742(4) -0.0915(3) 0.05825(6) 0.048(2) Uani ? ? C
C14 0.3493(5) -0.1600(3) 0.04131(7) 0.051(2) Uani ? ? C
C15 0.2697(6) -0.1666(4) 0.01716(7) 0.065(2) Uani ? ? C
C16 0.1414(6) -0.1058(5) 0.01597(9) 0.081(3) Uani ? ? C
C17 0.5653(6) 0.5160(3) 0.20103(8) 0.060(2) Uani ? ? C
C18 0.6194(5) 0.4469(3) 0.17901(8) 0.054(2) Uani ? ? C
C19 0.5421(6) 0.4556(3) 0.15574(8) 0.062(2) Uani ? ? C
C20 0.5707(5) 0.3840(3) 0.13601(7) 0.053(2) Uani ? ? C
C21 0.6840(5) 0.3056(3) 0.13923(7) 0.049(2) Uani ? ? C
C22 0.7664(5) 0.3004(3) 0.16220(8) 0.058(2) Uani ? ? C
C23 0.7346(5) 0.3710(4) 0.18202(7) 0.058(2) Uani ? ? C
C24 0.6578(4) 0.1414(3) 0.08358(7) 0.048(2) Uani ? ? C
C25 0.5733(5) 0.1458(3) 0.06092(8) 0.055(2) Uani ? ? C
C26 0.5793(5) 0.0615(3) 0.04386(7) 0.056(2) Uani ? ? C
C27 0.6688(5) -0.0300(3) 0.04977(7) 0.052(2) Uani ? ? C
C28 0.7563(5) -0.0299(3) 0.07226(7) 0.056(2) Uani ? ? C
C29 0.7534(5) 0.0550(3) 0.08893(7) 0.055(2) Uani ? ? C
C30 0.6636(5) -0.1288(3) 0.03331(8) 0.062(2) Uani ? ? C
H1 0.6185 0.2111 0.2718 0.0775 Uiso calc C1 H
H2 0.5387 0.3922 0.2617 0.0724 Uiso calc C2 H
H3 0.1995 0.3181 0.1792 0.0671 Uiso calc C6 H
H4 0.1555 0.2234 0.1386 0.0716 Uiso calc C7 H
H5 0.4934 -0.0753 0.1382 0.0729 Uiso calc C10 H
H6 0.4676 -0.1734 0.0978 0.0707 Uiso calc C11 H
H7 0.3052 -0.2102 0.0033 0.0856 Uiso calc C15 H
H8 0.0745 -0.1019 0.0014 0.1070 Uiso calc C16 H
H9 0.6433 0.5156 0.2141 0.0813 Uiso calc C17 H
H10 0.5498 0.5875 0.1951 0.0813 Uiso calc C17 H
H11 0.4680 0.5119 0.1533 0.0813 Uiso calc C19 H
H12 0.5130 0.3886 0.1204 0.0693 Uiso calc C20 H
H13 0.8460 0.2474 0.1643 0.0757 Uiso calc C22 H
H14 0.7924 0.3669 0.1976 0.0756 Uiso calc C23 H
H15 0.5110 0.2073 0.0571 0.0714 Uiso calc C25 H
H16 0.5228 0.0652 0.0281 0.0738 Uiso calc C26 H
H17 0.8201 -0.0905 0.0762 0.0728 Uiso calc C28 H
H18 0.8166 0.0544 0.1040 0.0711 Uiso calc C29 H
H19 0.6299 -0.1094 0.0165 0.0809 Uiso calc C30 H
H20 0.7663 -0.1591 0.0324 0.0809 Uiso calc C30 H

loop_
_atom_site_aniso_label
_atom_site_aniso_U_11
_atom_site_aniso_U_22
_atom_site_aniso_U_33
_atom_site_aniso_U_12
_atom_site_aniso_U_13
_atom_site_aniso_U_23
_atom_site_aniso_type_symbol
S1 0.0613(6) 0.0470(5) 0.0568(5) -0.0026(5) -0.0125(5) 0.0066(5) S
S2 0.0444(5) 0.0501(5) 0.0498(5) 0.0052(5) -0.0020(4) -0.0054(4) S
S3 0.0497(5) 0.0607(6) 0.0502(5) 0.0068(5) -0.0038(5) -0.0091(5) S
S4 0.0508(6) 0.1022(9) 0.0714(7) 0.0080(7) -0.0104(6) -0.0161(7) S
S5 0.0607(6) 0.0482(5) 0.0551(5) 0.0074(5) -0.0030(5) -0.0054(5) S
S6 0.0768(7) 0.0536(6) 0.0604(6) 0.0099(6) 0.0033(6) -0.0104(5) S
N1 0.050(2) 0.054(2) 0.059(2) 0.004(2) 0.009(2) 0.004(2) n
N2 0.055(2) 0.046(2) 0.059(2) -0.002(2) 0.006(2) 0.005(2) n
C1 0.066(2) 0.058(2) 0.054(2) -0.009(2) -0.022(2) 0.009(2) C
C2 0.061(2) 0.062(2) 0.044(2) -0.013(2) -0.007(2) -0.002(2) C
C3 0.039(2) 0.048(2) 0.046(2) -0.003(2) 0.001(2) 0.002(2) C
C4 0.037(2) 0.040(2) 0.042(2) -0.003(2) 0.002(2) 0.002(2) C
C5 0.042(2) 0.040(2) 0.041(2) -0.004(2) 0.002(2) 0.001(2) C
C6 0.059(2) 0.042(2) 0.054(2) 0.008(2) -0.007(2) -0.004(2) C
C7 0.057(2) 0.059(2) 0.049(2) 0.010(2) -0.013(2) -0.006(2) C
C8 0.040(2) 0.041(2) 0.040(2) -0.004(2) 0.002(2) 0.000(2) C
C9 0.042(2) 0.046(2) 0.040(2) -0.004(2) 0.003(2) -0.002(2) C
C10 0.063(2) 0.062(2) 0.043(2) 0.010(2) 0.003(2) 0.003(2) C
C11 0.071(3) 0.044(2) 0.048(2) 0.004(2) 0.005(2) -0.001(2) C
C12 0.041(2) 0.048(2) 0.047(2) -0.006(2) 0.007(2) -0.005(2) C
C13 0.045(2) 0.058(2) 0.042(2) -0.008(2) 0.000(2) -0.001(2) C
C14 0.056(2) 0.051(2) 0.048(2) -0.011(2) 0.003(2) -0.011(2) C
C15 0.074(3) 0.072(3) 0.052(2) -0.003(2) -0.001(2) -0.017(2) C
C16 0.076(3) 0.107(4) 0.064(3) -0.009(3) -0.019(2) -0.014(3) C
C17 0.086(3) 0.045(2) 0.057(2) -0.016(2) 0.003(2) -0.001(2) C
C18 0.059(2) 0.048(2) 0.054(2) -0.012(2) 0.007(2) 0.005(2) C
C19 0.069(3) 0.056(2) 0.062(2) 0.010(2) 0.002(2) 0.003(2) C
C20 0.062(2) 0.048(2) 0.050(2) 0.005(2) 0.001(2) 0.006(2) C
C21 0.045(2) 0.050(2) 0.054(2) -0.001(2) 0.008(2) 0.002(2) C
C22 0.047(2) 0.061(3) 0.066(2) 0.001(2) 0.004(2) 0.005(2) C
C23 0.053(2) 0.064(3) 0.057(2) -0.013(2) -0.002(2) -0.003(2) C
C24 0.044(2) 0.044(2) 0.056(2) -0.001(2) 0.009(2) 0.006(2) C
C25 0.055(2) 0.049(2) 0.061(2) 0.005(2) 0.005(2) 0.009(2) C
C26 0.057(2) 0.065(3) 0.049(2) 0.002(2) 0.007(2) 0.008(2) C
C27 0.047(2) 0.055(2) 0.055(2) 0.001(2) 0.015(2) -0.004(2) C
C28 0.050(2) 0.055(2) 0.063(2) 0.011(2) 0.006(2) 0.001(2) C
C29 0.051(2) 0.060(2) 0.053(2) 0.005(2) 0.002(2) -0.000(2) C
C30 0.061(2) 0.064(3) 0.061(2) 0.009(2) 0.015(2) -0.008(2) C

loop_
_atom_type_symbol
_atom_type_scat_dispersion_real
_atom_type_scat_dispersion_imag
_atom_type_scat_source
C 0.002 0.002 International_Tables_Vol_IV_Table_2.3.1
H 0.000 0.000 International_Tables_Vol_IV_Table_2.3.1
N 0.004 0.003 International_Tables_Vol_IV_Table_2.3.1
S 0.110 0.124 International_Tables_Vol_IV_Table_2.3.1

loop_
_geom_angle_atom_site_label_1
_geom_angle_atom_site_label_2
_geom_angle_atom_site_label_3
_geom_angle
C1 S1 C4 92.1(2)
C5 S2 C8 92.6(2)
C9 S3 C12 92.1(2)
C13 S4 C16 92.3(2)
C3 S5 C17 99.6(2)
C14 S6 C30 98.7(2)
N2 N1 C21 114.0(3)
N1 N2 C24 114.0(3)
S1 C1 C2 112.4(3)
C1 C2 C3 112.7(4)
S5 C3 C2 121.5(3)
S5 C3 C4 126.2(3)
C2 C3 C4 112.2(3)
S1 C4 C3 110.6(3)
S1 C4 C5 118.2(3)
C3 C4 C5 131.2(3)
S2 C5 C4 118.5(3)
S2 C5 C6 109.7(3)
C4 C5 C6 131.8(3)
C5 C6 C7 113.7(3)
C6 C7 C8 114.2(3)
S2 C8 C7 109.8(3)
S2 C8 C9 118.5(3)
C7 C8 C9 131.6(3)
S3 C9 C8 121.4(3)
S3 C9 C10 109.5(3)
C8 C9 C10 129.1(3)
C9 C10 C11 115.0(4)
C10 C11 C12 112.6(4)
S3 C12 C11 110.7(3)
S3 C12 C13 120.5(3)
C11 C12 C13 128.8(3)
S4 C13 C12 119.2(3)
S4 C13 C14 109.8(3)
C12 C13 C14 130.9(3)
S6 C14 C13 127.0(3)
S6 C14 C15 120.7(3)
C13 C14 C15 112.2(4)
C14 C15 C16 113.3(4)
S4 C16 C15 112.3(3)
S5 C17 C18 110.0(3)
C17 C18 C19 118.6(4)
C17 C18 C23 121.7(4)
C19 C18 C23 119.6(4)
C18 C19 C20 121.2(4)
C19 C20 C21 119.3(4)
N1 C21 C20 124.2(3)
N1 C21 C22 116.4(3)
C20 C21 C22 119.2(4)
C21 C22 C23 121.0(4)
C18 C23 C22 119.6(4)
N2 C24 C25 115.9(3)
N2 C24 C29 123.4(3)
C25 C24 C29 120.7(4)
C24 C25 C26 120.1(4)
C25 C26 C27 119.9(4)
C26 C27 C28 118.3(4)
C26 C27 C30 121.7(4)
C28 C27 C30 119.9(4)
C27 C28 C29 121.8(4)
C24 C29 C28 119.1(4)
S6 C30 C27 111.5(3)

loop_
_geom_bond_atom_site_label_1
_geom_bond_atom_site_label_2
_geom_bond_distance
S1 C1 1.705(4)
S1 C4 1.732(4)
S2 C5 1.736(4)
S2 C8 1.731(3)
S3 C9 1.732(4)
S3 C12 1.737(4)
S4 C13 1.728(4)
S4 C16 1.704(5)
S5 C3 1.753(4)
S5 C17 1.834(5)
S6 C14 1.761(4)
S6 C30 1.832(4)
N1 N2 1.252(4)
N1 C21 1.425(5)
N2 C24 1.426(5)
C1 C2 1.355(6)
C2 C3 1.428(5)
C3 C4 1.383(5)
C4 C5 1.450(5)
C5 C6 1.359(5)
C6 C7 1.408(5)
C7 C8 1.352(5)
C8 C9 1.456(5)
C9 C10 1.356(5)
C10 C11 1.402(5)
C11 C12 1.357(5)
C12 C13 1.460(5)
C13 C14 1.382(5)
C14 C15 1.427(6)
C15 C16 1.327(7)
C17 C18 1.503(6)
C18 C19 1.380(6)
C18 C23 1.368(6)
C19 C20 1.380(6)
C20 C21 1.380(6)
C21 C22 1.385(6)
C22 C23 1.381(6)
C24 C25 1.380(5)
C24 C29 1.375(5)
C25 C26 1.375(6)
C26 C27 1.402(6)
C27 C28 1.385(6)
C27 C30 1.499(6)
C28 C29 1.367(6)
